data_4118302
loop_
_publ_author_name
'Sven O. Sylvester'
'Jacqueline M. Cole'
'Paul G. Waddell'

_publ_section_title
;
 Photoconversion Bonding Mechanism in Ruthenium Sulfur Dioxide Linkage
 Photoisomers Revealed by in Situ Diffraction
;
_journal_name_full 'Journal of the American Chemical Society'
_journal_page_first 11860
_journal_page_last 11863
_journal_paper_doi 10.1021/ja303943q
_journal_volume 134
_journal_year 2012
_chemical_formula_moiety 'C5 H18 Cl2 N5 O3 Ru1 S1'
_chemical_formula_sum 'C5 H18 Cl3 N5 O3 Ru S'
_chemical_formula_weight 435.72
_chemical_name_systematic
;
 ?
;
_space_group_IT_number 62
_symmetry_cell_setting orthorhombic
_symmetry_space_group_name_Hall '-P 2n 2a'
_symmetry_space_group_name_H-M 'P m c n'
_atom_sites_solution_hydrogens geom
_atom_sites_solution_primary direct
_atom_sites_solution_secondary difmap
_audit_creation_date 2012-04-24T12:29:09-00:00
_audit_creation_method 'WinGX routine CIF_UPDATE'
_cell_angle_alpha 90
_cell_angle_beta 90
_cell_angle_gamma 90
_cell_formula_units_Z 4
_cell_length_a 6.8533(18)
_cell_length_b 9.761(3)
_cell_length_c 23.472(6)
_cell_measurement_reflns_used 4554
_cell_measurement_temperature 100(2)
_cell_measurement_theta_max 33.1
_cell_measurement_theta_min 2.1
_cell_volume 1570.2(8)
_computing_cell_refinement
;
        CrystalClear-SM Expert 2.0 r4 (Rigaku, 2009)
;
_computing_data_collection
;
        CrystalClear-SM Expert 2.0 r4 (Rigaku, 2009)
;
_computing_data_reduction
;
        CrystalClear-SM Expert 2.0 r4 (Rigaku, 2009)
;
_computing_molecular_graphics 'Ortep-3 for Windows (Farrugia, 1997)'
_computing_publication_material 'WinGX publication routines (Farrugia, 1999)'
_computing_structure_refinement 'SHELXL-97 (Sheldrick, 2008)'
_diffrn_ambient_temperature 100(2)
_diffrn_detector_area_resol_mean 28.5714
_diffrn_measured_fraction_theta_full 0.988
_diffrn_measured_fraction_theta_max 0.88
_diffrn_measurement_device_type
;
        Rigaku Saturn724+ (2x2 bin mode)
;
_diffrn_measurement_method 'profile data from \w-scans'
_diffrn_radiation_monochromator graphite
_diffrn_radiation_type MoK\a
_diffrn_radiation_wavelength 0.71073
_diffrn_reflns_av_R_equivalents 0.0402
_diffrn_reflns_av_unetI/netI 0.0376
_diffrn_reflns_limit_h_max 9
_diffrn_reflns_limit_h_min -7
_diffrn_reflns_limit_k_max 14
_diffrn_reflns_limit_k_min -8
_diffrn_reflns_limit_l_max 33
_diffrn_reflns_limit_l_min -34
_diffrn_reflns_number 8262
_diffrn_reflns_theta_full 27.5
_diffrn_reflns_theta_max 33.1
_diffrn_reflns_theta_min 3.34
_diffrn_source 'Sealed Tube'
_exptl_absorpt_coefficient_mu 1.648
_exptl_absorpt_correction_T_max 1
_exptl_absorpt_correction_T_min 0.728
_exptl_absorpt_correction_type multi-scan
_exptl_crystal_colour Colorless
_exptl_crystal_density_diffrn 1.843
_exptl_crystal_description Prism
_exptl_crystal_F_000 872
_exptl_crystal_size_max 0.34
_exptl_crystal_size_mid 0.1
_exptl_crystal_size_min 0.09
_refine_diff_density_max 0.962
_refine_diff_density_min -0.893
_refine_diff_density_rms 0.144
_refine_ls_extinction_method none
_refine_ls_goodness_of_fit_ref 1.134
_refine_ls_hydrogen_treatment mixed
_refine_ls_matrix_type full
_refine_ls_number_parameters 109
_refine_ls_number_reflns 2815
_refine_ls_number_restraints 0
_refine_ls_restrained_S_all 1.134
_refine_ls_R_factor_all 0.0513
_refine_ls_R_factor_gt 0.0481
_refine_ls_shift/su_max 0
_refine_ls_shift/su_mean 0.016
_refine_ls_structure_factor_coef Fsqd
_refine_ls_weighting_details 'calc w=1/[\s^2^(Fo^2^)+(0.0252P)^2^+6.3672P] where P=(Fo^2^+2Fc^2^)/3'
_refine_ls_weighting_scheme calc
_refine_ls_wR_factor_ref 0.1005
_reflns_number_gt 2659
_reflns_number_total 2815
_reflns_threshold_expression >2\s(I)
_cod_data_source_file ja303943q_si_002_02.cif
_cod_data_source_block 3-cl-pyr-100K-DARK
_cod_original_cell_volume 1570.2(7)
_cod_database_code 4118302

loop_
_symmetry_equiv_pos_as_xyz
'x, y, z'
'-x+1/2, -y+1/2, z+1/2'
'x+1/2, -y, -z'
'-x, y+1/2, -z+1/2'
'-x, -y, -z'
'x-1/2, y-1/2, -z-1/2'
'-x-1/2, y, z'
'x, -y-1/2, z-1/2'

loop_
_atom_site_label
_atom_site_fract_x
_atom_site_fract_y
_atom_site_fract_z
_atom_site_U_iso_or_equiv
_atom_site_adp_type
_atom_site_calc_flag
_atom_site_refinement_flags
_atom_site_occupancy
_atom_site_type_symbol
Ru1 0.25 0.06940(3) 0.848224(13) 0.01381(9) Uani d S 1 Ru
Cl3 0.75 0.88154(12) 0.79161(4) 0.0209(2) Uani d S 1 Cl
Cl2 0.25 0.83298(11) 1.00745(5) 0.0213(2) Uani d S 1 Cl
Cl1 0.25 0.32712(12) 1.06627(5) 0.0265(2) Uani d S 1 Cl
S1 0.25 -0.10355(11) 0.79440(4) 0.0180(2) Uani d S 1 S
N3 0.25 0.2467(4) 0.90104(15) 0.0158(7) Uani d S 1 n
N2 0.4732(4) -0.0158(3) 0.90069(10) 0.0175(5) Uani d . 1 n
H2A 0.5018 0.0436 0.9294 0.026 Uiso calc R 1 H
H2B 0.5819 -0.031 0.8794 0.026 Uiso calc R 1 H
H2C 0.4309 -0.0965 0.9157 0.026 Uiso calc R 1 H
O1 0.25 -0.0876(4) 0.73300(14) 0.0263(7) Uani d S 1 O
N1 0.4707(4) 0.1637(3) 0.79836(11) 0.0197(5) Uani d . 1 n
H1A 0.5008 0.2469 0.8135 0.03 Uiso calc R 1 H
H1B 0.4269 0.1749 0.7621 0.03 Uiso calc R 1 H
H1C 0.579 0.1098 0.7982 0.03 Uiso calc R 1 H
O2 0.25 -0.2429(4) 0.81464(16) 0.0268(7) Uani d S 1 O
C4 0.25 0.4805(5) 0.9695(2) 0.0240(9) Uani d S 1 C
H4 0.25 0.5597 0.993 0.029 Uiso calc SR 1 H
C2 0.25 0.2359(4) 0.95788(18) 0.0171(8) Uani d S 1 C
H2 0.25 0.1474 0.9747 0.02 Uiso calc SR 1 H
C3 0.25 0.3504(5) 0.9929(2) 0.0209(8) Uani d S 1 C
C6 0.25 0.3738(5) 0.8777(2) 0.0203(8) Uani d S 1 C
H6 0.25 0.3824 0.8374 0.024 Uiso calc SR 1 H
C5 0.25 0.4913(5) 0.9105(2) 0.0265(10) Uani d S 1 C
H5 0.25 0.5789 0.8929 0.032 Uiso calc SR 1 H
O3 0.25 -0.1887(5) 0.62266(16) 0.0309(8) Uani d S 1 O
H20 0.25 -0.246(5) 0.5762(19) 0.000(10) Uiso d S 1 H
H1 0.25 -0.112(16) 0.631(7) 0.18(7) Uiso d S 1 H

loop_
_atom_site_aniso_label
_atom_site_aniso_U_11
_atom_site_aniso_U_22
_atom_site_aniso_U_33
_atom_site_aniso_U_12
_atom_site_aniso_U_13
_atom_site_aniso_U_23
Ru1 0.01439(17) 0.01296(15) 0.01407(14) 0 0 -0.00006(10)
Cl3 0.0195(5) 0.0226(5) 0.0206(4) 0 0 -0.0065(4)
Cl2 0.0239(5) 0.0197(5) 0.0204(4) 0 0 0.0008(4)
Cl1 0.0360(7) 0.0234(5) 0.0201(5) 0 0 -0.0055(4)
S1 0.0187(5) 0.0173(5) 0.0180(4) 0 0 -0.0020(4)
N3 0.0170(17) 0.0125(15) 0.0179(15) 0 0 0.0000(12)
N2 0.0170(12) 0.0178(11) 0.0178(10) 0.0005(10) -0.0012(9) -0.0019(9)
O1 0.031(2) 0.0291(18) 0.0185(14) 0 0 -0.0048(13)
N1 0.0183(13) 0.0199(12) 0.0210(11) 0.0006(10) 0.0013(10) 0.0018(10)
O2 0.033(2) 0.0177(15) 0.0298(17) 0 0 -0.0025(13)
C4 0.027(2) 0.0163(19) 0.029(2) 0 0 -0.0071(17)
C2 0.0150(19) 0.0154(18) 0.0209(18) 0 0 -0.0005(15)
C3 0.016(2) 0.022(2) 0.0241(19) 0 0 -0.0062(17)
C6 0.020(2) 0.0177(19) 0.0236(19) 0 0 0.0037(16)
C5 0.031(3) 0.0135(19) 0.035(2) 0 0 -0.0007(18)
O3 0.035(2) 0.033(2) 0.0247(17) 0 0 -0.0022(15)

loop_
_atom_type_symbol
_atom_type_description
_atom_type_scat_dispersion_real
_atom_type_scat_dispersion_imag
_atom_type_scat_source
C C 0.0033 0.0016 'International Tables Vol C Tables 4.2.6.8 and 6.1.1.4'
H H 0 0 'International Tables Vol C Tables 4.2.6.8 and 6.1.1.4'
Cl Cl 0.1484 0.1585 'International Tables Vol C Tables 4.2.6.8 and 6.1.1.4'
N N 0.0061 0.0033 'International Tables Vol C Tables 4.2.6.8 and 6.1.1.4'
O O 0.0106 0.006 'International Tables Vol C Tables 4.2.6.8 and 6.1.1.4'
Ru Ru -1.2594 0.8363 'International Tables Vol C Tables 4.2.6.8 and 6.1.1.4'
S S 0.1246 0.1234 'International Tables Vol C Tables 4.2.6.8 and 6.1.1.4'

loop_
_geom_angle_atom_site_label_1
_geom_angle_atom_site_label_2
_geom_angle_atom_site_label_3
_geom_angle
_geom_angle_site_symmetry_1
_geom_angle_site_symmetry_3
S1 Ru1 N1 90.96(8) . 7_655
S1 Ru1 N1 90.96(8) . .
N1 Ru1 N1 90.90(15) 7_655 .
S1 Ru1 N3 178.80(10) . .
N1 Ru1 N3 88.19(10) 7_655 .
N1 Ru1 N3 88.19(10) . .
S1 Ru1 N2 91.93(7) . .
N1 Ru1 N2 177.08(10) 7_655 .
N1 Ru1 N2 88.65(11) . .
N3 Ru1 N2 88.91(10) . .
S1 Ru1 N2 91.93(7) . 7_655
N1 Ru1 N2 88.65(11) 7_655 7_655
N1 Ru1 N2 177.08(10) . 7_655
N3 Ru1 N2 88.91(10) . 7_655
N2 Ru1 N2 91.65(15) . 7_655
O2 S1 O1 115.4(2) . .
O2 S1 Ru1 123.93(16) . .
O1 S1 Ru1 120.64(16) . .
C2 N3 C6 118.3(4) . .
C2 N3 Ru1 121.1(3) . .
C6 N3 Ru1 120.6(3) . .
Ru1 N2 H2A 109.5 . .
Ru1 N2 H2B 109.5 . .
H2A N2 H2B 109.5 . .
Ru1 N2 H2C 109.5 . .
H2A N2 H2C 109.5 . .
H2B N2 H2C 109.5 . .
Ru1 N1 H1A 109.5 . .
Ru1 N1 H1B 109.5 . .
H1A N1 H1B 109.5 . .
Ru1 N1 H1C 109.5 . .
H1A N1 H1C 109.5 . .
H1B N1 H1C 109.5 . .
C3 C4 C5 117.7(4) . .
C3 C4 H4 121.1 . .
C5 C4 H4 121.1 . .
N3 C2 C3 121.8(4) . .
N3 C2 H2 119.1 . .
C3 C2 H2 119.1 . .
C4 C3 C2 120.3(4) . .
C4 C3 Cl1 120.8(4) . .
C2 C3 Cl1 118.8(4) . .
N3 C6 C5 122.3(4) . .
N3 C6 H6 118.9 . .
C5 C6 H6 118.9 . .
C6 C5 C4 119.5(5) . .
C6 C5 H5 120.2 . .
C4 C5 H5 120.2 . .
H20 O3 H1 132(10) . .

loop_
_geom_bond_atom_site_label_1
_geom_bond_atom_site_label_2
_geom_bond_site_symmetry_2
_geom_bond_distance
Ru1 S1 . 2.1086(12)
Ru1 N1 7_655 2.123(3)
Ru1 N1 . 2.123(3)
Ru1 N3 . 2.129(4)
Ru1 N2 . 2.132(3)
Ru1 N2 7_655 2.132(3)
Cl1 C3 . 1.738(5)
S1 O2 . 1.441(4)
S1 O1 . 1.449(4)
N3 C2 . 1.338(5)
N3 C6 . 1.356(6)
N2 H2A . 0.91
N2 H2B . 0.91
N2 H2C . 0.91
N1 H1A . 0.91
N1 H1B . 0.91
N1 H1C . 0.91
C4 C3 . 1.384(7)
C4 C5 . 1.388(7)
C4 H4 . 0.95
C2 C3 . 1.387(6)
C2 H2 . 0.95
C6 C5 . 1.382(7)
C6 H6 . 0.95
C5 H5 . 0.95
O3 H20 . 1.23(4)
O3 H1 . 0.78(15)

loop_
_geom_torsion_atom_site_label_1
_geom_torsion_atom_site_label_2
_geom_torsion_atom_site_label_3
_geom_torsion_atom_site_label_4
_geom_torsion
_geom_torsion_site_symmetry_1
N1 Ru1 S1 O2 -134.54(8) 7_655
N1 Ru1 S1 O2 134.54(8) .
N3 Ru1 S1 O2 180.000(11) .
N2 Ru1 S1 O2 45.86(7) .
N2 Ru1 S1 O2 -45.86(7) 7_655
N1 Ru1 S1 O1 45.46(8) 7_655
N1 Ru1 S1 O1 -45.46(8) .
N3 Ru1 S1 O1 0.000(11) .
N2 Ru1 S1 O1 -134.14(7) .
N2 Ru1 S1 O1 134.14(7) 7_655
S1 Ru1 N3 C2 180.00(4) .
N1 Ru1 N3 C2 134.52(8) 7_655
N1 Ru1 N3 C2 -134.52(8) .
N2 Ru1 N3 C2 -45.83(7) .
N2 Ru1 N3 C2 45.83(7) 7_655
S1 Ru1 N3 C6 0.00(4) .
N1 Ru1 N3 C6 -45.48(8) 7_655
N1 Ru1 N3 C6 45.48(8) .
N2 Ru1 N3 C6 134.17(7) .
N2 Ru1 N3 C6 -134.17(7) 7_655
C6 N3 C2 C3 0.000(3) .
Ru1 N3 C2 C3 180.000(2) .
C5 C4 C3 C2 0.000(4) .
C5 C4 C3 Cl1 180.000(2) .
N3 C2 C3 C4 0.000(4) .
N3 C2 C3 Cl1 180.000(2) .
C2 N3 C6 C5 0.000(3) .
Ru1 N3 C6 C5 180.000(2) .
N3 C6 C5 C4 0.000(4) .
C3 C4 C5 C6 0.000(4) .
